data_7154762
loop_
_publ_author_name
'Ure, Andrew D.'
'L\'azaro, Isabel Ab\'anades'
'Cotter, Michelle'
'McDonald, Aidan R.'

_publ_section_title
;
 Synthesis and characterisation of a mesocyclic tripodal triamine ligand.
;
_journal_issue 2
_journal_name_full 'Organic &amp; biomolecular chemistry'
_journal_page_first 483
_journal_page_last 494
_journal_paper_doi 10.1039/c5ob01556a
_journal_volume 14
_journal_year 2015
_chemical_formula_sum 'C8 H22 Br6 N3'
_chemical_formula_weight 675.69
_space_group_crystal_system trigonal
_space_group_IT_number 148
_space_group_name_Hall '-R 3'
_space_group_name_H-M_alt 'R -3 :H'
_symmetry_space_group_name_Hall '-R 3'
_symmetry_space_group_name_H-M 'R -3 :H'
_atom_sites_solution_hydrogens geom
_audit_creation_method SHELXL-2014/7
_audit_update_record
;
2015-07-27 deposited with the CCDC.
2015-10-13 downloaded from the CCDC.
;
_cell_angle_alpha 90
_cell_angle_beta 90
_cell_angle_gamma 120
_cell_formula_units_Z 18
_cell_length_a 19.6192(13)
_cell_length_b 19.6192(13)
_cell_length_c 22.6973(15)
_cell_measurement_temperature 100(2)
_cell_volume 7566.0(9)
_computing_structure_refinement 'SHELXL-2014/7 (Sheldrick, 2014)'
_diffrn_ambient_temperature 100(2)
_diffrn_measured_fraction_theta_full 1.000
_diffrn_measured_fraction_theta_max 0.999
_diffrn_radiation_type MoK\a
_diffrn_radiation_wavelength 0.71073
_diffrn_reflns_av_R_equivalents 0.0291
_diffrn_reflns_av_unetI/netI 0.0202
_diffrn_reflns_laue_measured_fraction_full 1.000
_diffrn_reflns_laue_measured_fraction_max 0.999
_diffrn_reflns_limit_h_max 26
_diffrn_reflns_limit_h_min -21
_diffrn_reflns_limit_k_max 26
_diffrn_reflns_limit_k_min -26
_diffrn_reflns_limit_l_max 30
_diffrn_reflns_limit_l_min -30
_diffrn_reflns_number 26536
_diffrn_reflns_point_group_measured_fraction_full 1.000
_diffrn_reflns_point_group_measured_fraction_max 0.999
_diffrn_reflns_theta_full 25.242
_diffrn_reflns_theta_max 28.329
_diffrn_reflns_theta_min 1.497
_exptl_absorpt_coefficient_mu 14.323
_exptl_crystal_density_diffrn 2.669
_exptl_crystal_F_000 5634
_exptl_crystal_size_max 0.150
_exptl_crystal_size_mid 0.100
_exptl_crystal_size_min 0.100
_refine_diff_density_max 3.244
_refine_diff_density_min -3.160
_refine_diff_density_rms 0.198
_refine_ls_extinction_method none
_refine_ls_goodness_of_fit_ref 1.095
_refine_ls_hydrogen_treatment constr
_refine_ls_matrix_type full
_refine_ls_number_parameters 132
_refine_ls_number_reflns 4199
_refine_ls_number_restraints 0
_refine_ls_restrained_S_all 1.095
_refine_ls_R_factor_all 0.0547
_refine_ls_R_factor_gt 0.0450
_refine_ls_shift/su_max 0.001
_refine_ls_shift/su_mean 0.000
_refine_ls_structure_factor_coef Fsqd
_refine_ls_weighting_details 'w=1/[\s^2^(Fo^2^)+(0.0662P)^2^+166.1049P] where P=(Fo^2^+2Fc^2^)/3'
_refine_ls_weighting_scheme calc
_refine_ls_wR_factor_gt 0.1347
_refine_ls_wR_factor_ref 0.1404
_reflns_Friedel_coverage 0.000
_reflns_number_gt 3528
_reflns_number_total 4199
_reflns_threshold_expression 'I > 2\s(I)'
_cod_data_source_file c5ob01556a2.cif
_cod_data_source_block tcd32_a
_cod_depositor_comments
;
Adding full bibliography for 7154759--7154762.cif.

2018-03-12
Z value and formula fixed to values more according to usual
chemical conventions.                 miguel
;
_cod_original_formula_sum 'C24 H20 Br3 N6'
_cod_original_formula_weight 632.18
_cod_original_formula_units_Z 18
_cod_original_cell_volume 7566.0(11)
_cod_database_code 7154762
_shelx_shelxl_version_number 2014/7
_shelx_space_group_comment
;
The symmetry employed for this shelxl refinement is uniquely defined
by the following loop, which should always be used as a source of
symmetry information in preference to the above space-group names.
They are only intended as comments.
;
_shelx_estimated_absorpt_t_min 0.223
_shelx_estimated_absorpt_t_max 0.328

loop_
_space_group_symop_operation_xyz
'x, y, z'
'-y, x-y, z'
'-x+y, -x, z'
'x+2/3, y+1/3, z+1/3'
'-y+2/3, x-y+1/3, z+1/3'
'-x+y+2/3, -x+1/3, z+1/3'
'x+1/3, y+2/3, z+2/3'
'-y+1/3, x-y+2/3, z+2/3'
'-x+y+1/3, -x+2/3, z+2/3'
'-x, -y, -z'
'y, -x+y, -z'
'x-y, x, -z'
'-x+2/3, -y+1/3, -z+1/3'
'y+2/3, -x+y+1/3, -z+1/3'
'x-y+2/3, x+1/3, -z+1/3'
'-x+1/3, -y+2/3, -z+2/3'
'y+1/3, -x+y+2/3, -z+2/3'
'x-y+1/3, x+2/3, -z+2/3'

loop_
_atom_site_label
_atom_site_type_symbol
_atom_site_fract_x
_atom_site_fract_y
_atom_site_fract_z
_atom_site_U_iso_or_equiv
_atom_site_adp_type
_atom_site_occupancy
_atom_site_site_symmetry_order
_atom_site_calc_flag
_atom_site_refinement_flags_posn
_atom_site_refinement_flags_adp
_atom_site_refinement_flags_occupancy
Br01 Br 0.6667 0.3333 0.8333 0.0147(2) Uani 1 6 d S T P
Br02 Br 0.6667 0.3333 0.65159(4) 0.01714(18) Uani 1 3 d S T P
Br03 Br 0.17764(3) 0.20636(3) 0.54983(2) 0.01930(14) Uani 1 1 d . . .
Br04 Br 0.25331(4) 0.40852(5) 0.70308(3) 0.03787(19) Uani 1 1 d . . .
Br05 Br 0.46551(4) 0.18017(4) 0.56394(3) 0.0406(2) Uani 1 1 d . . .
N006 N 0.5261(3) 0.3051(3) 0.74901(19) 0.0208(9) Uani 1 1 d . . .
H00P H 0.5314 0.2648 0.7636 0.031 Uiso 1 1 calc R U .
H00R H 0.5698 0.3382 0.7281 0.031 Uiso 1 1 calc R U .
H00S H 0.5199 0.3319 0.7793 0.031 Uiso 1 1 calc R U .
N007 N 0.5297(3) 0.3707(3) 0.5904(2) 0.0243(9) Uani 1 1 d . . .
H00A H 0.5050 0.3172 0.5909 0.029 Uiso 1 1 calc R U .
H00B H 0.5823 0.3891 0.5880 0.029 Uiso 1 1 calc R U .
N008 N 0.3309(3) 0.3305(3) 0.6178(2) 0.0240(9) Uani 1 1 d . . .
H00C H 0.3226 0.3578 0.6466 0.029 Uiso 1 1 calc R U .
H00D H 0.2827 0.2938 0.6040 0.029 Uiso 1 1 calc R U .
C009 C 0.5133(3) 0.3980(3) 0.6475(2) 0.0195(10) Uani 1 1 d . . .
H00E H 0.5058 0.4434 0.6392 0.023 Uiso 1 1 calc R U .
H00F H 0.5604 0.4172 0.6728 0.023 Uiso 1 1 calc R U .
C00A C 0.4560(3) 0.2731(3) 0.7099(2) 0.0198(10) Uani 1 1 d . . .
H00G H 0.4089 0.2361 0.7329 0.024 Uiso 1 1 calc R U .
H00H H 0.4627 0.2429 0.6777 0.024 Uiso 1 1 calc R U .
C00B C 0.4414(3) 0.3367(3) 0.6828(2) 0.0169(9) Uani 1 1 d . . .
C00C C 0.3671(3) 0.2876(3) 0.6458(2) 0.0208(10) Uani 1 1 d . . .
H00I H 0.3802 0.2611 0.6144 0.025 Uiso 1 1 calc R U .
H00J H 0.3271 0.2460 0.6714 0.025 Uiso 1 1 calc R U .
C00D C 0.4244(3) 0.3804(3) 0.7319(2) 0.0236(11) Uani 1 1 d . . .
C00E C 0.3734(3) 0.3870(3) 0.5682(3) 0.0288(12) Uani 1 1 d . . .
H00K H 0.4123 0.4385 0.5852 0.035 Uiso 1 1 calc R U .
H00L H 0.3350 0.3949 0.5454 0.035 Uiso 1 1 calc R U .
C00F C 0.4156(4) 0.3600(4) 0.5267(3) 0.0327(14) Uani 1 1 d . . .
H00M H 0.4067 0.3718 0.4859 0.039 Uiso 1 1 calc R U .
H00N H 0.3908 0.3022 0.5301 0.039 Uiso 1 1 calc R U .
C00G C 0.5041(4) 0.3959(4) 0.5358(3) 0.0340(14) Uani 1 1 d . . .
H00O H 0.5259 0.3828 0.5011 0.041 Uiso 1 1 calc R U .
H00Q H 0.5281 0.4539 0.5368 0.041 Uiso 1 1 calc R U .

loop_
_atom_site_aniso_label
_atom_site_aniso_U_11
_atom_site_aniso_U_22
_atom_site_aniso_U_33
_atom_site_aniso_U_23
_atom_site_aniso_U_13
_atom_site_aniso_U_12
Br01 0.0152(3) 0.0152(3) 0.0137(5) 0.000 0.000 0.00761(16)
Br02 0.0184(2) 0.0184(2) 0.0147(4) 0.000 0.000 0.00918(12)
Br03 0.0164(2) 0.0222(3) 0.0170(2) -0.00303(17) -0.00214(17) 0.00796(19)
Br04 0.0241(3) 0.0562(4) 0.0356(3) -0.0156(3) -0.0044(2) 0.0218(3)
Br05 0.0354(3) 0.0436(4) 0.0500(4) -0.0260(3) -0.0162(3) 0.0251(3)
N006 0.021(2) 0.027(2) 0.017(2) -0.0003(17) -0.0025(16) 0.0146(19)
N007 0.021(2) 0.036(3) 0.015(2) 0.0023(18) -0.0002(16) 0.013(2)
N008 0.020(2) 0.029(2) 0.025(2) -0.0062(18) -0.0084(17) 0.0142(19)
C009 0.019(2) 0.021(2) 0.017(2) -0.0012(18) -0.0040(18) 0.009(2)
C00A 0.019(2) 0.024(2) 0.016(2) -0.0014(19) -0.0041(18) 0.010(2)
C00B 0.018(2) 0.021(2) 0.014(2) -0.0029(17) -0.0044(17) 0.0114(19)
C00C 0.020(2) 0.023(2) 0.020(2) -0.0011(19) -0.0047(19) 0.011(2)
C00D 0.024(3) 0.032(3) 0.021(2) -0.008(2) -0.005(2) 0.018(2)
C00E 0.026(3) 0.025(3) 0.031(3) 0.002(2) -0.013(2) 0.010(2)
C00F 0.030(3) 0.037(3) 0.020(3) 0.004(2) -0.010(2) 0.008(3)
C00G 0.028(3) 0.044(4) 0.018(3) 0.008(2) -0.003(2) 0.009(3)

loop_
_atom_type_symbol
_atom_type_description
_atom_type_scat_dispersion_real
_atom_type_scat_dispersion_imag
_atom_type_scat_source
C C 0.0033 0.0016 'International Tables Vol C Tables 4.2.6.8 and 6.1.1.4'
H H 0.0000 0.0000 'International Tables Vol C Tables 4.2.6.8 and 6.1.1.4'
N N 0.0061 0.0033 'International Tables Vol C Tables 4.2.6.8 and 6.1.1.4'
Br Br -0.2901 2.4595 'International Tables Vol C Tables 4.2.6.8 and 6.1.1.4'

loop_
_geom_angle_atom_site_label_1
_geom_angle_atom_site_label_2
_geom_angle_atom_site_label_3
_geom_angle
C00A N006 H00P 109.5
C00A N006 H00R 109.5
H00P N006 H00R 109.5
C00A N006 H00S 109.5
H00P N006 H00S 109.5
H00R N006 H00S 109.5
C009 N007 C00G 115.3(5)
C009 N007 H00A 108.4
C00G N007 H00A 108.4
C009 N007 H00B 108.4
C00G N007 H00B 108.4
H00A N007 H00B 107.5
C00C N008 C00E 119.3(4)
C00C N008 H00C 107.5
C00E N008 H00C 107.5
C00C N008 H00D 107.5
C00E N008 H00D 107.5
H00C N008 H00D 107.0
N007 C009 C00B 116.5(4)
N007 C009 H00E 108.2
C00B C009 H00E 108.2
N007 C009 H00F 108.2
C00B C009 H00F 108.2
H00E C009 H00F 107.3
N006 C00A C00B 113.8(4)
N006 C00A H00G 108.8
C00B C00A H00G 108.8
N006 C00A H00H 108.8
C00B C00A H00H 108.8
H00G C00A H00H 107.7
C00C C00B C00A 102.3(4)
C00C C00B C00D 110.1(4)
C00A C00B C00D 109.9(4)
C00C C00B C009 114.7(4)
C00A C00B C009 111.8(4)
C00D C00B C009 108.0(4)
N008 C00C C00B 116.9(4)
N008 C00C H00I 108.1
C00B C00C H00I 108.1
N008 C00C H00J 108.1
C00B C00C H00J 108.1
H00I C00C H00J 107.3
N008 C00E C00F 114.0(5)
N008 C00E H00K 108.7
C00F C00E H00K 108.7
N008 C00E H00L 108.7
C00F C00E H00L 108.7
H00K C00E H00L 107.6
C00E C00F C00G 116.6(5)
C00E C00F H00M 108.1
C00G C00F H00M 108.1
C00E C00F H00N 108.1
C00G C00F H00N 108.1
H00M C00F H00N 107.3
N007 C00G C00F 116.6(5)
N007 C00G H00O 108.1
C00F C00G H00O 108.1
N007 C00G H00Q 108.1
C00F C00G H00Q 108.1
H00O C00G H00Q 107.3

loop_
_geom_bond_atom_site_label_1
_geom_bond_atom_site_label_2
_geom_bond_distance
N006 C00A 1.486(6)
N006 H00P 0.9100
N006 H00R 0.9100
N006 H00S 0.9100
N007 C009 1.496(7)
N007 C00G 1.511(7)
N007 H00A 0.9100
N007 H00B 0.9100
N008 C00C 1.490(7)
N008 C00E 1.505(8)
N008 H00C 0.9100
N008 H00D 0.9100
C009 C00B 1.542(7)
C009 H00E 0.9900
C009 H00F 0.9900
C00A C00B 1.541(7)
C00A H00G 0.9900
C00A H00H 0.9900
C00B C00C 1.533(7)
C00B C00D 1.541(7)
C00C H00I 0.9900
C00C H00J 0.9900
C00E C00F 1.513(10)
C00E H00K 0.9900
C00E H00L 0.9900
C00F C00G 1.527(9)
C00F H00M 0.9900
C00F H00N 0.9900
C00G H00O 0.9900
C00G H00Q 0.9900
